data_1561219
loop_
_publ_author_name
'Meng, Lingkun'
'Liu, Kang'
'Liang, Chen'
'Guo, Xiaolei'
'Han, Xu'
'Ren, Siyuan'
'Ma, Dingxuan'
'Li, Guanghua'
'Shi, Zhan'
'Feng, Shouhua'

_publ_section_title
;
 Three 3D metal coordination polymers based on triazol-functionalized
 rigid ligand: Synthesis, topological structure and properties
;
_journal_name_full 'Journal of Solid State Chemistry'
_journal_page_first 56
_journal_page_last 63
_journal_paper_doi 10.1016/j.jssc.2017.09.023
_journal_volume 258
_journal_year 2018
_chemical_formula_moiety 'C18 H11 Cu2 N3 O6'
_chemical_formula_sum 'C18 H11 Cu2 N3 O6'
_chemical_formula_weight 492.38
_space_group_IT_number 14
_space_group_name_Hall '-P 2ybc'
_space_group_name_H-M_alt 'P 1 21/c 1'
_symmetry_cell_setting monoclinic
_symmetry_space_group_name_H-M 'P 1 21/c 1'
_atom_sites_solution_hydrogens geom
_atom_sites_solution_primary direct
_atom_sites_solution_secondary difmap
_cell_angle_alpha 90.00
_cell_angle_beta 103.24(3)
_cell_angle_gamma 90.00
_cell_formula_units_Z 4
_cell_length_a 8.6285(17)
_cell_length_b 15.218(3)
_cell_length_c 15.538(3)
_cell_measurement_reflns_used 3159
_cell_measurement_temperature 293(2)
_cell_measurement_theta_max 27.41
_cell_measurement_theta_min 3.04
_cell_volume 1986.0(7)
_computing_cell_refinement Process-auto
_computing_data_collection Process-auto
_computing_data_reduction Process-auto
_computing_structure_refinement 'SHELXL-97 (Sheldrick, 1997)'
_computing_structure_solution 'SHELXS-97 (Sheldrick, 1990)'
_diffrn_ambient_temperature 293(2)
_diffrn_detector_area_resol_mean 10.0
_diffrn_measured_fraction_theta_full 0.967
_diffrn_measured_fraction_theta_max 0.967
_diffrn_measurement_device_type 'Rigaku RAXIS-RAPID'
_diffrn_measurement_method omega-scan
_diffrn_radiation_monochromator graphite
_diffrn_radiation_source 'fine-focus sealed tube'
_diffrn_radiation_type MoK\a
_diffrn_radiation_wavelength 0.71073
_diffrn_reflns_av_R_equivalents 0.0901
_diffrn_reflns_av_sigmaI/netI 0.0793
_diffrn_reflns_limit_h_max 11
_diffrn_reflns_limit_h_min -11
_diffrn_reflns_limit_k_max 19
_diffrn_reflns_limit_k_min -19
_diffrn_reflns_limit_l_max 20
_diffrn_reflns_limit_l_min -18
_diffrn_reflns_number 17384
_diffrn_reflns_theta_full 27.47
_diffrn_reflns_theta_max 27.47
_diffrn_reflns_theta_min 3.00
_diffrn_standards_decay_% 0
_diffrn_standards_interval_count 0
_diffrn_standards_interval_time 0
_diffrn_standards_number 0
_exptl_absorpt_coefficient_mu 2.181
_exptl_absorpt_correction_T_max 0.4616
_exptl_absorpt_correction_T_min 0.4041
_exptl_absorpt_correction_type empirical
_exptl_absorpt_process_details Process-auto
_exptl_crystal_colour yellow
_exptl_crystal_density_diffrn 1.647
_exptl_crystal_density_method 'not measured'
_exptl_crystal_description block
_exptl_crystal_F_000 984
_exptl_crystal_size_max 0.28
_exptl_crystal_size_mid 0.26
_exptl_crystal_size_min 0.23
_refine_diff_density_max 0.994
_refine_diff_density_min -0.644
_refine_diff_density_rms 0.132
_refine_ls_extinction_coef 0.0068(18)
_refine_ls_extinction_expression Fc^*^=kFc[1+0.001xFc^2^\l^3^/sin(2\q)]^-1/4^
_refine_ls_extinction_method SHELXL
_refine_ls_goodness_of_fit_ref 1.067
_refine_ls_hydrogen_treatment mixed
_refine_ls_matrix_type full
_refine_ls_number_parameters 291
_refine_ls_number_reflns 4393
_refine_ls_number_restraints 30
_refine_ls_restrained_S_all 1.070
_refine_ls_R_factor_all 0.1293
_refine_ls_R_factor_gt 0.0756
_refine_ls_shift/su_max 0.000
_refine_ls_shift/su_mean 0.000
_refine_ls_structure_factor_coef Fsqd
_refine_ls_weighting_details 'calc w=1/[\s^2^(Fo^2^)+(0.1278P)^2^+1.3168P] where P=(Fo^2^+2Fc^2^)/3'
_refine_ls_weighting_scheme calc
_refine_ls_wR_factor_gt 0.1987
_refine_ls_wR_factor_ref 0.2380
_reflns_number_gt 2633
_reflns_number_total 4393
_reflns_threshold_expression >2sigma(I)
_cod_data_source_file JSSC-2018-258-56.cif
_cod_data_source_block 3
_cod_depositor_comments
;
The following automatic conversions were performed:

data item '_symmetry_cell_setting' value 'Monoclinic' was changed to
'monoclinic' in accordance with the built-in table derived from the
CIF Core dictionary named 'cif_core.dic' version 2.4.5 last updated
on 2014-11-21.

data item '_exptl_crystal_density_meas' value 'none' was changed to
'?' -- the value is perceived as not measured.

Automatic conversion script
Id: cif_fix_values 8369 2020-08-20 11:38:08Z andrius 
;
_cod_original_cell_volume 1986.1(7)
_cod_original_sg_symbol_H-M P2(1)/c
_cod_database_code 1561219

loop_
_symmetry_equiv_pos_as_xyz
'x, y, z'
'-x, y+1/2, -z+1/2'
'-x, -y, -z'
'x, -y-1/2, z-1/2'

loop_
_atom_site_label
_atom_site_type_symbol
_atom_site_fract_x
_atom_site_fract_y
_atom_site_fract_z
_atom_site_U_iso_or_equiv
_atom_site_adp_type
_atom_site_occupancy
_atom_site_symmetry_multiplicity
_atom_site_calc_flag
_atom_site_refinement_flags
_atom_site_disorder_assembly
_atom_site_disorder_group
Cu1 Cu 0.85848(12) 0.13658(7) 0.31908(7) 0.0652(4) Uani 1 1 d . . .
Cu2 Cu 0.83705(10) 0.06543(5) 0.48054(5) 0.0426(3) Uani 1 1 d . . .
O1 O 0.6672(7) 0.1885(4) 0.3202(4) 0.0615(15) Uani 1 1 d . . .
O2 O 0.6539(6) 0.1467(3) 0.4570(3) 0.0531(13) Uani 1 1 d . . .
O3 O 0.9553(11) 0.5829(7) 0.1834(6) 0.068(3) Uani 0.75 1 d PDU . 1
O3' O 0.921(2) 0.6102(13) 0.1719(10) 0.037(5) Uani 0.25 1 d PDU . 2
O4 O 0.9693(10) 0.5769(5) 0.3288(5) 0.0623(19) Uani 0.75 1 d PDU . 1
O4' O 1.017(3) 0.5285(19) 0.2950(16) 0.096(8) Uani 0.25 1 d PDU . 2
O5 O 0.2328(9) 0.2770(5) 0.5874(4) 0.084(2) Uani 1 1 d . A .
O6 O 0.0865(12) 0.3818(7) 0.5152(6) 0.071(2) Uani 0.75 1 d P A 1
H6 H 0.0588 0.3865 0.5621 0.106 Uiso 0.75 1 calc P B 1
O6' O 0.009(3) 0.339(2) 0.4775(17) 0.079(8) Uani 0.25 1 d P A 2
H6' H -0.0375 0.3507 0.5163 0.118 Uiso 0.25 1 calc P C 2
N1 N 0.1817(6) 0.3718(3) 0.2039(3) 0.0388(12) Uani 1 1 d . . .
N2 N 0.1605(7) 0.4538(3) 0.0858(3) 0.0414(13) Uani 1 1 d . . .
N3 N 0.0147(6) 0.4115(4) 0.0811(4) 0.0427(13) Uani 1 1 d . . .
C1 C 0.2595(8) 0.4279(4) 0.1591(4) 0.0382(14) Uani 1 1 d . . .
C2 C 0.0310(8) 0.3628(4) 0.1521(4) 0.0433(15) Uani 1 1 d . . .
C3 C 0.2487(8) 0.3268(4) 0.2865(4) 0.0425(16) Uani 1 1 d . . .
C4 C 0.3799(8) 0.2757(4) 0.2925(4) 0.0406(14) Uani 1 1 d . . .
H4 H 0.4228 0.2669 0.2435 0.049 Uiso 1 1 calc R . .
C5 C 0.4491(8) 0.2368(4) 0.3734(4) 0.0417(15) Uani 1 1 d . . .
C6 C 0.3769(9) 0.2470(5) 0.4451(4) 0.0476(17) Uani 1 1 d . . .
H6A H 0.4181 0.2177 0.4979 0.057 Uiso 1 1 calc R . .
C7 C 0.2448(9) 0.3003(5) 0.4376(5) 0.0506(18) Uani 1 1 d . A .
C8 C 0.1786(8) 0.3421(5) 0.3584(4) 0.0457(16) Uani 1 1 d . . .
H8 H 0.0909 0.3789 0.3530 0.055 Uiso 1 1 calc R . .
C9 C 0.6026(8) 0.1860(5) 0.3843(4) 0.0445(16) Uani 1 1 d . . .
C10 C 0.1820(11) 0.3167(6) 0.5197(6) 0.068(2) Uani 1 1 d . . .
C11 C 0.4253(8) 0.4578(4) 0.1861(4) 0.0403(15) Uani 1 1 d . . .
C12 C 0.5093(8) 0.4666(5) 0.1209(5) 0.0470(16) Uani 1 1 d . . .
H12 H 0.4644 0.4487 0.0634 0.056 Uiso 1 1 calc R . .
C13 C 0.6613(10) 0.5022(5) 0.1418(5) 0.0567(19) Uani 1 1 d . . .
H13 H 0.7168 0.5091 0.0975 0.068 Uiso 1 1 calc R . .
C14 C 0.7312(8) 0.5273(5) 0.2263(5) 0.0468(16) Uani 1 1 d . . .
C15 C 0.6510(11) 0.5142(6) 0.2921(5) 0.071(3) Uani 1 1 d . . .
H15 H 0.7001 0.5272 0.3505 0.086 Uiso 1 1 calc R . .
C16 C 0.4991(10) 0.4821(6) 0.2718(5) 0.063(2) Uani 1 1 d . . .
H16 H 0.4439 0.4764 0.3163 0.075 Uiso 1 1 calc R . .
C17 C 0.8967(10) 0.5657(5) 0.2470(5) 0.064(2) Uani 1 1 d D . .
C18 C -0.0943(9) 0.3052(5) 0.1727(6) 0.061(2) Uani 1 1 d . . .
H18A H -0.1767 0.2965 0.1203 0.091 Uiso 1 1 calc R . .
H18B H -0.1385 0.3322 0.2175 0.091 Uiso 1 1 calc R . .
H18C H -0.0486 0.2495 0.1937 0.091 Uiso 1 1 calc R . .

loop_
_atom_site_aniso_label
_atom_site_aniso_U_11
_atom_site_aniso_U_22
_atom_site_aniso_U_33
_atom_site_aniso_U_23
_atom_site_aniso_U_13
_atom_site_aniso_U_12
Cu1 0.0528(7) 0.0756(8) 0.0723(7) 0.0241(5) 0.0251(5) 0.0254(5)
Cu2 0.0390(5) 0.0412(5) 0.0422(5) -0.0041(3) -0.0019(3) 0.0067(4)
O1 0.055(4) 0.074(4) 0.059(3) 0.015(3) 0.021(3) 0.026(3)
O2 0.056(3) 0.056(3) 0.042(3) 0.004(2) 0.000(2) 0.022(2)
O3 0.067(3) 0.069(3) 0.069(3) -0.0011(10) 0.0166(11) -0.0006(10)
O3' 0.037(5) 0.037(5) 0.037(5) 0.0002(10) 0.0086(15) 0.0001(10)
O4 0.061(2) 0.063(2) 0.062(2) -0.0018(10) 0.0139(11) -0.0012(10)
O4' 0.095(8) 0.095(8) 0.096(8) 0.0000(10) 0.022(2) -0.0001(10)
O5 0.114(6) 0.095(5) 0.050(3) 0.023(3) 0.035(3) 0.022(4)
O6 0.063(6) 0.092(7) 0.061(5) 0.000(5) 0.021(4) 0.025(5)
O6' 0.060(18) 0.12(3) 0.055(16) 0.017(15) 0.020(13) 0.029(17)
N1 0.036(3) 0.040(3) 0.039(3) 0.012(2) 0.006(2) 0.001(2)
N2 0.040(3) 0.037(3) 0.041(3) 0.004(2) -0.003(2) -0.003(2)
N3 0.027(3) 0.046(3) 0.049(3) 0.008(2) -0.003(2) -0.006(2)
C1 0.035(3) 0.034(3) 0.042(3) 0.000(3) 0.002(3) 0.006(3)
C2 0.037(4) 0.040(4) 0.048(4) 0.010(3) -0.002(3) 0.000(3)
C3 0.037(4) 0.042(4) 0.042(3) 0.012(3) -0.003(3) -0.001(3)
C4 0.039(4) 0.039(4) 0.042(3) 0.003(3) 0.003(3) -0.002(3)
C5 0.043(4) 0.036(4) 0.044(4) -0.001(3) 0.005(3) 0.003(3)
C6 0.050(4) 0.050(4) 0.041(4) 0.005(3) 0.007(3) 0.012(3)
C7 0.053(5) 0.046(4) 0.056(4) 0.014(3) 0.020(3) 0.011(3)
C8 0.037(4) 0.050(4) 0.052(4) 0.014(3) 0.013(3) 0.009(3)
C9 0.034(4) 0.045(4) 0.048(4) 0.000(3) -0.004(3) 0.003(3)
C10 0.071(6) 0.078(6) 0.062(5) 0.014(4) 0.031(4) 0.008(5)
C11 0.043(4) 0.036(3) 0.039(3) 0.007(2) 0.004(3) 0.001(3)
C12 0.036(4) 0.051(4) 0.049(4) -0.003(3) -0.001(3) -0.004(3)
C13 0.054(5) 0.053(5) 0.067(5) -0.001(4) 0.022(4) -0.002(4)
C14 0.029(3) 0.042(4) 0.062(4) -0.001(3) -0.005(3) -0.002(3)
C15 0.076(6) 0.083(7) 0.051(4) -0.002(4) 0.007(4) -0.041(5)
C16 0.057(5) 0.089(6) 0.040(4) -0.003(4) 0.008(3) -0.026(4)
C17 0.051(5) 0.055(5) 0.081(6) -0.002(4) 0.004(4) -0.010(4)
C18 0.045(5) 0.057(5) 0.072(5) 0.023(4) -0.004(4) -0.010(4)

loop_
_atom_type_symbol
_atom_type_description
_atom_type_scat_dispersion_real
_atom_type_scat_dispersion_imag
_atom_type_scat_source
C C 0.0033 0.0016 'International Tables Vol C Tables 4.2.6.8 and 6.1.1.4'
H H 0.0000 0.0000 'International Tables Vol C Tables 4.2.6.8 and 6.1.1.4'
N N 0.0061 0.0033 'International Tables Vol C Tables 4.2.6.8 and 6.1.1.4'
O O 0.0106 0.0060 'International Tables Vol C Tables 4.2.6.8 and 6.1.1.4'
Cu Cu 0.3201 1.2651 'International Tables Vol C Tables 4.2.6.8 and 6.1.1.4'

loop_
_geom_angle_atom_site_label_1
_geom_angle_atom_site_label_2
_geom_angle_atom_site_label_3
_geom_angle
_geom_angle_site_symmetry_1
_geom_angle_site_symmetry_3
O3 Cu1 O1 178.5(4) 2_745 .
O3 Cu1 O3' 15.6(6) 2_745 2_745
O1 Cu1 O3' 165.8(6) . 2_745
O3 Cu1 Cu2 94.9(3) 2_745 .
O1 Cu1 Cu2 85.01(17) . .
O3' Cu1 Cu2 97.0(5) 2_745 .
N3 Cu2 O2 118.9(2) 4_666 .
N3 Cu2 N2 117.9(2) 4_666 2_645
O2 Cu2 N2 122.8(2) . 2_645
N3 Cu2 Cu1 116.73(18) 4_666 .
O2 Cu2 Cu1 78.72(15) . .
N2 Cu2 Cu1 81.62(16) 2_645 .
C9 O1 Cu1 124.2(5) . .
C9 O2 Cu2 124.3(5) . .
C17 O3 Cu1 129.8(7) . 2_755
C17 O3' Cu1 111.9(11) . 2_755
C10 O6 H6 109.5 . .
C10 O6' H6' 109.5 . .
C1 N1 C2 105.8(5) . .
C1 N1 C3 126.9(5) . .
C2 N1 C3 127.2(5) . .
C1 N2 N3 107.6(5) . .
C1 N2 Cu2 128.5(4) . 2_655
N3 N2 Cu2 118.8(4) . 2_655
C2 N3 N2 107.2(5) . .
C2 N3 Cu2 133.5(5) . 4_465
N2 N3 Cu2 119.3(4) . 4_465
N2 C1 N1 109.3(6) . .
N2 C1 C11 123.3(6) . .
N1 C1 C11 127.4(5) . .
N3 C2 N1 110.0(6) . .
N3 C2 C18 125.0(6) . .
N1 C2 C18 124.9(6) . .
C4 C3 C8 123.0(6) . .
C4 C3 N1 119.1(6) . .
C8 C3 N1 117.8(6) . .
C3 C4 C5 118.8(6) . .
C3 C4 H4 120.6 . .
C5 C4 H4 120.6 . .
C4 C5 C6 119.5(6) . .
C4 C5 C9 120.1(6) . .
C6 C5 C9 120.4(6) . .
C7 C6 C5 120.4(6) . .
C7 C6 H6A 119.8 . .
C5 C6 H6A 119.8 . .
C6 C7 C8 120.5(6) . .
C6 C7 C10 118.1(7) . .
C8 C7 C10 121.2(7) . .
C7 C8 C3 117.6(6) . .
C7 C8 H8 121.2 . .
C3 C8 H8 121.2 . .
O1 C9 O2 126.7(7) . .
O1 C9 C5 115.9(6) . .
O2 C9 C5 117.5(6) . .
O5 C10 O6 122.4(9) . .
O5 C10 C7 121.7(8) . .
O6 C10 C7 115.5(8) . .
O5 C10 O6' 127.6(12) . .
O6 C10 O6' 41.6(13) . .
C7 C10 O6' 100.2(11) . .
C12 C11 C16 118.4(7) . .
C12 C11 C1 117.5(6) . .
C16 C11 C1 124.0(6) . .
C11 C12 C13 119.6(6) . .
C11 C12 H12 120.2 . .
C13 C12 H12 120.2 . .
C14 C13 C12 121.3(7) . .
C14 C13 H13 119.4 . .
C12 C13 H13 119.4 . .
C13 C14 C15 119.2(7) . .
C13 C14 C17 120.0(7) . .
C15 C14 C17 120.8(7) . .
C16 C15 C14 120.0(7) . .
C16 C15 H15 120.0 . .
C14 C15 H15 120.0 . .
C15 C16 C11 121.5(7) . .
C15 C16 H16 119.2 . .
C11 C16 H16 119.2 . .
O3 C17 O4' 97.9(14) . .
O3 C17 O4 124.2(9) . .
O4' C17 O4 48.1(14) . .
O3 C17 O3' 21.4(9) . .
O4' C17 O3' 116.7(15) . .
O4 C17 O3' 128.4(11) . .
O3 C17 C14 116.9(8) . .
O4' C17 C14 124.1(15) . .
O4 C17 C14 118.8(7) . .
O3' C17 C14 108.9(10) . .
C2 C18 H18A 109.5 . .
C2 C18 H18B 109.5 . .
H18A C18 H18B 109.5 . .
C2 C18 H18C 109.5 . .
H18A C18 H18C 109.5 . .
H18B C18 H18C 109.5 . .

loop_
_geom_bond_atom_site_label_1
_geom_bond_atom_site_label_2
_geom_bond_distance
_geom_bond_site_symmetry_2
Cu1 O3 1.811(9) 2_745
Cu1 O1 1.833(5) .
Cu1 O3' 1.92(2) 2_745
Cu1 Cu2 2.7772(13) .
Cu2 N3 1.954(5) 4_666
Cu2 O2 1.974(5) .
Cu2 N2 1.989(5) 2_645
O1 C9 1.249(8) .
O2 C9 1.265(8) .
O3 C17 1.237(10) .
O3 Cu1 1.811(9) 2_755
O3' C17 1.405(14) .
O3' Cu1 1.92(2) 2_755
O4 C17 1.293(10) .
O4' C17 1.264(16) .
O5 C10 1.206(10) .
O6 C10 1.281(12) .
O6 H6 0.8200 .
O6' C10 1.52(3) .
O6' H6' 0.8200 .
N1 C1 1.370(8) .
N1 C2 1.371(8) .
N1 C3 1.453(8) .
N2 C1 1.318(8) .
N2 N3 1.401(7) .
N2 Cu2 1.989(5) 2_655
N3 C2 1.309(8) .
N3 Cu2 1.954(5) 4_465
C1 C11 1.468(9) .
C2 C18 1.483(10) .
C3 C4 1.358(9) .
C3 C8 1.405(10) .
C4 C5 1.394(9) .
C4 H4 0.9300 .
C5 C6 1.403(10) .
C5 C9 1.509(9) .
C6 C7 1.382(10) .
C6 H6A 0.9300 .
C7 C8 1.387(9) .
C7 C10 1.516(11) .
C8 H8 0.9300 .
C11 C12 1.380(9) .
C11 C16 1.388(10) .
C12 C13 1.387(10) .
C12 H12 0.9300 .
C13 C14 1.368(11) .
C13 H13 0.9300 .
C14 C15 1.374(11) .
C14 C17 1.508(10) .
C15 C16 1.366(11) .
C15 H15 0.9300 .
C16 H16 0.9300 .
C18 H18A 0.9600 .
C18 H18B 0.9600 .
C18 H18C 0.9600 .

loop_
_geom_hbond_atom_site_label_D
_geom_hbond_atom_site_label_H
_geom_hbond_atom_site_label_A
_geom_hbond_distance_DH
_geom_hbond_distance_HA
_geom_hbond_distance_DA
_geom_hbond_angle_DHA
_geom_hbond_site_symmetry_A
O6 H6 O4 0.82 1.85 2.653(11) 164.7 3_666
